data_4338382
loop_
_publ_author_name
'Abrahams, Brendan F.'
'Dharma, A. David'
'Grannas, Martin J.'
'Hudson, Timothy A.'
'Maynard-Casely, Helen E'
'Oliver, Graham R.'
'Robson, Richard'
'White, Keith F.'

_publ_section_title
;
 Isomeric Ionic Lithium Isonicotinate Three-Dimensional Networks and
 Single-Crystal-to-Single-Crystal Rearrangements Generating Microporous
 Materials.
;
_journal_issue 10
_journal_name_full 'Inorganic chemistry'
_journal_page_first 4956
_journal_page_last 4969
_journal_paper_doi 10.1021/ic403134c
_journal_volume 53
_journal_year 2014
_chemical_formula_sum 'C17 H13 Li2 N3 O4'
_chemical_formula_weight 337.18
_chemical_name_systematic
;
 ?
;
_space_group_crystal_system monoclinic
_space_group_IT_number 14
_space_group_name_Hall '-P 2yn'
_space_group_name_H-M_alt 'P 1 21/n 1'
_symmetry_space_group_name_Hall '-P 2yn'
_symmetry_space_group_name_H-M 'P 1 21/n 1'
_atom_sites_solution_hydrogens geom
_audit_creation_method SHELXL-2014
_cell_angle_alpha 90
_cell_angle_beta 102.790(9)
_cell_angle_gamma 90
_cell_formula_units_Z 2
_cell_length_a 5.4241(4)
_cell_length_b 13.8293(9)
_cell_length_c 11.1181(9)
_cell_measurement_reflns_used 1512
_cell_measurement_temperature 130(2)
_cell_measurement_theta_max 74.85
_cell_measurement_theta_min 3.19
_cell_volume 813.29(11)
_computing_cell_refinement
;
CrysAlisPro, Agilent Technologies,
Version 1.171.36.20 (release 27-06-2012 CrysAlis171 .NET)
(compiled Jul 11 2012,15:38:31)
;
_computing_data_collection
;
CrysAlisPro, Agilent Technologies,
Version 1.171.36.20 (release 27-06-2012 CrysAlis171 .NET)
(compiled Jul 11 2012,15:38:31)
;
_computing_data_reduction
;
CrysAlisPro, Agilent Technologies,
Version 1.171.36.20 (release 27-06-2012 CrysAlis171 .NET)
(compiled Jul 11 2012,15:38:31)
;
_computing_structure_refinement 'SHELXL-2014 (Sheldrick, 2014)'
_computing_structure_solution 'SHELXS-97 (Sheldrick, 1997)'
_diffrn_ambient_temperature 130(2)
_diffrn_measured_fraction_theta_full 0.997
_diffrn_measured_fraction_theta_max 0.994
_diffrn_measurement_device_type 'SuperNova, Dual, Cu at zero, Atlas'
_diffrn_measurement_method '\w scans'
_diffrn_radiation_type CuK\a
_diffrn_radiation_wavelength 1.54184
_diffrn_reflns_av_R_equivalents 0.0704
_diffrn_reflns_av_unetI/netI 0.0465
_diffrn_reflns_Laue_measured_fraction_full 0.997
_diffrn_reflns_Laue_measured_fraction_max 0.994
_diffrn_reflns_limit_h_max 3
_diffrn_reflns_limit_h_min -6
_diffrn_reflns_limit_k_max 16
_diffrn_reflns_limit_k_min -14
_diffrn_reflns_limit_l_max 13
_diffrn_reflns_limit_l_min -11
_diffrn_reflns_number 3080
_diffrn_reflns_point_group_measured_fraction_full 0.997
_diffrn_reflns_point_group_measured_fraction_max 0.994
_diffrn_reflns_theta_full 67.684
_diffrn_reflns_theta_max 69.943
_diffrn_reflns_theta_min 5.184
_diffrn_source 'SuperNova (Cu) X-ray Source'
_exptl_absorpt_coefficient_mu 0.807
_exptl_absorpt_correction_T_max 1.00000
_exptl_absorpt_correction_T_min 0.91388
_exptl_absorpt_correction_type multi-scan
_exptl_absorpt_process_details
;
CrysAlisPro, Agilent Technologies,
Version 1.171.36.20 (release 27-06-2012 CrysAlis171 .NET)
(compiled Jul 11 2012,15:38:31)
Empirical absorption correction using spherical harmonics,
 implemented in SCALE3 ABSPACK scaling algorithm.
;
_exptl_crystal_colour colourless
_exptl_crystal_density_diffrn 1.377
_exptl_crystal_description needle
_exptl_crystal_F_000 348
_exptl_crystal_size_max 0.3329
_exptl_crystal_size_mid 0.0406
_exptl_crystal_size_min 0.0387
_refine_diff_density_max 0.304
_refine_diff_density_min -0.367
_refine_diff_density_rms 0.075
_refine_ls_extinction_method none
_refine_ls_goodness_of_fit_ref 1.063
_refine_ls_hydrogen_treatment constr
_refine_ls_matrix_type full
_refine_ls_number_parameters 118
_refine_ls_number_reflns 1540
_refine_ls_number_restraints 0
_refine_ls_restrained_S_all 1.063
_refine_ls_R_factor_all 0.0718
_refine_ls_R_factor_gt 0.0601
_refine_ls_shift/su_max 0.000
_refine_ls_shift/su_mean 0.000
_refine_ls_structure_factor_coef Fsqd
_refine_ls_weighting_details 'w=1/[\s^2^(Fo^2^)+(0.1318P)^2^] where P=(Fo^2^+2Fc^2^)/3'
_refine_ls_weighting_scheme calc
_refine_ls_wR_factor_gt 0.1737
_refine_ls_wR_factor_ref 0.1825
_reflns_Friedel_coverage 0.000
_reflns_number_gt 1235
_reflns_number_total 1540
_reflns_threshold_expression 'I > 2\s(I)'
_cod_data_source_file ic403134c_si_002.cif
_cod_data_source_block Li_inic_pyridine
_cod_depositor_comments 'Adding full bibliography for 4338378--4338389.cif.'
_cod_database_code 4338382
_shelx_space_group_comment
;
The symmetry employed for this shelxl refinement is uniquely defined
by the following loop, which should always be used as a source of
symmetry information in preference to the above space-group names.
They are only intended as comments.
;
_shelxl_version_number 2014-1

loop_
_space_group_symop_operation_xyz
'x, y, z'
'-x+1/2, y+1/2, -z+1/2'
'-x, -y, -z'
'x-1/2, -y-1/2, z-1/2'

loop_
_atom_site_label
_atom_site_type_symbol
_atom_site_fract_x
_atom_site_fract_y
_atom_site_fract_z
_atom_site_U_iso_or_equiv
_atom_site_adp_type
_atom_site_occupancy
_atom_site_site_symmetry_order
_atom_site_calc_flag
_atom_site_refinement_flags_posn
_atom_site_refinement_flags_adp
_atom_site_refinement_flags_occupancy
_atom_site_disorder_assembly
_atom_site_disorder_group
O2 O 0.8239(2) 0.04677(10) 0.40884(12) 0.0221(4) Uani 1 1 d . . . . .
N1 N 0.6770(3) 0.31769(12) 0.09896(16) 0.0265(5) Uani 1 1 d . . . . .
O1 O 0.4195(3) 0.08635(12) 0.38962(16) 0.0331(5) Uani 1 1 d . . . . .
C6 C 0.6306(3) 0.09647(14) 0.36576(17) 0.0211(4) Uani 1 1 d . . . . .
C3 C 0.6532(3) 0.17512(14) 0.27395(17) 0.0213(5) Uani 1 1 d . . . . .
C2 C 0.8392(4) 0.17284(15) 0.20564(19) 0.0250(5) Uani 1 1 d . . . . .
H2 H 0.9634 0.1232 0.2186 0.030 Uiso 1 1 calc R U . . .
C5 C 0.5018(4) 0.32024(14) 0.1674(2) 0.0285(5) Uani 1 1 d . . . . .
H5 H 0.3849 0.3724 0.1553 0.034 Uiso 1 1 calc R U . . .
C1 C 0.8397(4) 0.24413(15) 0.11856(19) 0.0267(5) Uani 1 1 d . . . . .
H1 H 0.9631 0.2405 0.0699 0.032 Uiso 1 1 calc R U . . .
C4 C 0.4827(4) 0.25137(15) 0.25404(19) 0.0256(5) Uani 1 1 d . . . . .
H4 H 0.3544 0.2559 0.2997 0.031 Uiso 1 1 calc R U . . .
Li2 Li 1.1829(6) 0.0656(2) 0.4850(3) 0.0214(7) Uani 1 1 d . . . . .
N3S_a N 0.3381(5) -0.0056(3) 1.0764(3) 0.0595(8) Uani 0.5 1 d . . P A 1
C3S_b C 0.3381(5) -0.0056(3) 1.0764(3) 0.0595(8) Uani 0.5 1 d . . P B 2
H3S_b H 0.2266 -0.0107 1.1311 0.071 Uiso 0.5 1 calc R U P B 2
C2S_b C 0.4678(6) 0.0709(2) 0.9156(3) 0.0533(8) Uani 1 1 d . . . B 2
H2S_b H 0.4479 0.1206 0.8553 0.064 Uiso 1 1 calc R U . B 2
C1S_b C 0.3046(5) 0.0661(2) 0.9912(3) 0.0488(7) Uani 1 1 d . . . B 2
H1S_b H 0.1708 0.1114 0.9849 0.059 Uiso 1 1 calc R U . B 2

loop_
_atom_site_aniso_label
_atom_site_aniso_U_11
_atom_site_aniso_U_22
_atom_site_aniso_U_33
_atom_site_aniso_U_23
_atom_site_aniso_U_13
_atom_site_aniso_U_12
O2 0.0207(7) 0.0213(7) 0.0234(7) 0.0026(5) 0.0028(5) 0.0015(5)
N1 0.0263(8) 0.0223(9) 0.0300(9) 0.0062(7) 0.0041(7) -0.0008(6)
O1 0.0249(7) 0.0395(9) 0.0379(9) 0.0168(7) 0.0136(6) 0.0061(6)
C6 0.0221(9) 0.0209(9) 0.0204(9) 0.0004(7) 0.0048(7) -0.0001(7)
C3 0.0201(9) 0.0203(9) 0.0220(9) 0.0002(7) 0.0014(7) 0.0001(7)
C2 0.0236(9) 0.0231(10) 0.0287(10) 0.0055(8) 0.0070(8) 0.0021(7)
C5 0.0283(10) 0.0222(10) 0.0350(11) 0.0052(9) 0.0072(9) 0.0048(8)
C1 0.0245(9) 0.0291(10) 0.0272(10) 0.0032(8) 0.0070(8) -0.0018(8)
C4 0.0229(9) 0.0264(10) 0.0278(10) 0.0028(8) 0.0067(7) 0.0020(7)
Li2 0.0217(14) 0.0185(15) 0.0249(16) -0.0003(12) 0.0069(12) 0.0004(12)
N3S_a 0.0463(14) 0.078(2) 0.0524(16) -0.0079(15) 0.0066(11) -0.0084(14)
C3S_b 0.0463(14) 0.078(2) 0.0524(16) -0.0079(15) 0.0066(11) -0.0084(14)
C2S_b 0.0471(15) 0.0545(18) 0.0486(16) 0.0096(13) -0.0104(13) -0.0088(12)
C1S_b 0.0366(13) 0.0473(16) 0.0576(17) -0.0009(13) -0.0002(12) 0.0002(11)

loop_
_atom_type_symbol
_atom_type_description
_atom_type_scat_dispersion_real
_atom_type_scat_dispersion_imag
_atom_type_scat_source
C C 0.0181 0.0091 'International Tables Vol C Tables 4.2.6.8 and 6.1.1.4'
H H 0.0000 0.0000 'International Tables Vol C Tables 4.2.6.8 and 6.1.1.4'
Li Li 0.0008 0.0003 'International Tables Vol C Tables 4.2.6.8 and 6.1.1.4'
N N 0.0311 0.0180 'International Tables Vol C Tables 4.2.6.8 and 6.1.1.4'
O O 0.0492 0.0322 'International Tables Vol C Tables 4.2.6.8 and 6.1.1.4'

loop_
_geom_angle_atom_site_label_1
_geom_angle_atom_site_label_2
_geom_angle_atom_site_label_3
_geom_angle
_geom_angle_site_symmetry_1
_geom_angle_site_symmetry_3
C6 O2 Li2 122.60(15) . 3_756
C6 O2 Li2 139.21(16) . .
Li2 O2 Li2 89.67(14) 3_756 .
C1 N1 C5 116.97(17) . .
C1 N1 Li2 126.84(16) . 4_565
C5 N1 Li2 115.98(16) . 4_565
C6 O1 Li2 157.95(19) . 1_455
O1 C6 O2 126.11(18) . .
O1 C6 C3 116.21(17) . .
O2 C6 C3 117.67(16) . .
C4 C3 C2 117.94(17) . .
C4 C3 C6 120.17(16) . .
C2 C3 C6 121.88(17) . .
C1 C2 C3 118.73(18) . .
N1 C5 C4 123.46(18) . .
N1 C1 C2 123.69(18) . .
C5 C4 C3 119.16(18) . .
O1 Li2 O2 125.05(17) 1_655 3_756
O1 Li2 O2 121.30(19) 1_655 .
O2 Li2 O2 90.33(14) 3_756 .
O1 Li2 N1 109.69(17) 1_655 4_666
O2 Li2 N1 104.26(16) 3_756 4_666
O2 Li2 N1 102.74(15) . 4_666
O1 Li2 Li2 140.9(2) 1_655 3_756
O2 Li2 Li2 45.22(10) 3_756 3_756
O2 Li2 Li2 45.10(10) . 3_756
N1 Li2 Li2 109.33(18) 4_666 3_756
C1S_b C2S_b C3S_b 121.7(3) . 3_657

loop_
_geom_bond_atom_site_label_1
_geom_bond_atom_site_label_2
_geom_bond_distance
_geom_bond_site_symmetry_2
O2 C6 1.256(2) .
O2 Li2 1.957(3) 3_756
O2 Li2 1.961(3) .
N1 C1 1.333(3) .
N1 C5 1.343(3) .
N1 Li2 2.057(4) 4_565
O1 C6 1.239(2) .
O1 Li2 1.859(3) 1_455
C6 C3 1.515(3) .
C3 C4 1.388(3) .
C3 C2 1.391(3) .
C2 C1 1.382(3) .
C5 C4 1.375(3) .
Li2 O1 1.859(3) 1_655
Li2 O2 1.957(3) 3_756
Li2 N1 2.057(4) 4_666
Li2 Li2 2.762(6) 3_756
C2S_b C1S_b 1.351(5) .
C2S_b C3S_b 1.375(4) 3_657
